data_4303834
loop_
_publ_author_name
'Chengbao Ni'
'Gary J. Long'
'Fernande Grandjean'
'Philip P. Power'

_publ_contact_author_address
;
Department of Chemistry
University of California, Davis
1 Shields Ave
Davis, CA 95616
;
_publ_contact_author_email pppower@ucdavis.edu
_publ_contact_author_name 'Power, Philip P.'
_publ_section_title
;
Synthesis, Characterization, and Magnetism of Divalent Aryl
Transition-Metal Complexes of the Simplest Dialkylamide, NMe2: Rare
T-Shaped Coordination at Chromium
;
_journal_name_full 'Inorganic Chemistry'
_journal_page_first 11594
_journal_page_last 11600
_journal_paper_doi 10.1021/ic901462t
_journal_volume 48
_journal_year 2009
_chemical_formula_sum 'C67.76 H97.28 Cr3 I0.12 N3.88'
_chemical_formula_weight 1137.44
_chemical_name_systematic
; 
 ? 
;
_space_group_IT_number 61
_symmetry_cell_setting orthorhombic
_symmetry_space_group_name_Hall '-P 2ac 2ab'
_symmetry_space_group_name_H-M 'P b c a'
_atom_sites_solution_hydrogens geom
_atom_sites_solution_primary direct
_atom_sites_solution_secondary difmap
_audit_creation_method SHELXL-97
_cell_angle_alpha 90.00
_cell_angle_beta 90.00
_cell_angle_gamma 90.00
_cell_formula_units_Z 4
_cell_length_a 17.2249(11)
_cell_length_b 16.8147(11)
_cell_length_c 21.8935(14)
_cell_measurement_reflns_used 7985
_cell_measurement_temperature 90(2)
_cell_measurement_theta_max 27.394
_cell_measurement_theta_min 2.205
_cell_volume 6341.0(7)
_computing_cell_refinement 'SAINT (7.46A) (Bruker, 2006)'
_computing_data_collection 'SMART 1000'
_computing_data_reduction 'SAINT (7.46A) (Bruker, 2006)'
_computing_molecular_graphics 'SHELXTL 5.1, XP (Sheldrick, 1994)'
_computing_publication_material SHELXL97
_computing_structure_refinement 'SHELXL-97 (Sheldrick, 2008)'
_computing_structure_solution 'SHELXS-97 (Sheldrick, 2008)'
_diffrn_ambient_temperature 90(2)
_diffrn_measured_fraction_theta_full 1.000
_diffrn_measured_fraction_theta_max 1.000
_diffrn_measurement_device_type 'Bruker SMART1000 CCD'
_diffrn_measurement_method '\w and \f'
_diffrn_radiation_monochromator graphite
_diffrn_radiation_source 'fine-focus sealed tube'
_diffrn_radiation_type MoK\a
_diffrn_radiation_wavelength 0.71073
_diffrn_reflns_av_R_equivalents 0.0471
_diffrn_reflns_av_sigmaI/netI 0.0232
_diffrn_reflns_limit_h_max 22
_diffrn_reflns_limit_h_min -22
_diffrn_reflns_limit_k_max 21
_diffrn_reflns_limit_k_min -21
_diffrn_reflns_limit_l_max 28
_diffrn_reflns_limit_l_min -28
_diffrn_reflns_number 76561
_diffrn_reflns_theta_full 27.50
_diffrn_reflns_theta_max 27.50
_diffrn_reflns_theta_min 1.86
_exptl_absorpt_coefficient_mu 0.605
_exptl_absorpt_correction_T_max 0.9148
_exptl_absorpt_correction_T_min 0.8735
_exptl_absorpt_correction_type multi-scan
_exptl_absorpt_process_details 'SADABS 2007/3 (Sheldrick, 2007)'
_exptl_crystal_colour Green
_exptl_crystal_density_diffrn 1.191
_exptl_crystal_density_meas ?
_exptl_crystal_description Block
_exptl_crystal_F_000 2437
_exptl_crystal_size_max 0.23
_exptl_crystal_size_mid 0.15
_exptl_crystal_size_min 0.15
_refine_diff_density_max 1.138
_refine_diff_density_min -0.789
_refine_diff_density_rms 0.072
_refine_ls_extinction_method none
_refine_ls_goodness_of_fit_ref 1.088
_refine_ls_hydrogen_treatment constr
_refine_ls_matrix_type full
_refine_ls_number_parameters 361
_refine_ls_number_reflns 7279
_refine_ls_number_restraints 1
_refine_ls_restrained_S_all 1.088
_refine_ls_R_factor_all 0.0769
_refine_ls_R_factor_gt 0.0400
_refine_ls_shift/su_max 0.001
_refine_ls_shift/su_mean 0.000
_refine_ls_structure_factor_coef Fsqd
_refine_ls_weighting_details 'calc w=1/[\s^2^(Fo^2^)+(0.0479P)^2^+6.3408P] where P=(Fo^2^+2Fc^2^)/3'
_refine_ls_weighting_scheme calc
_refine_ls_wR_factor_gt 0.0987
_refine_ls_wR_factor_ref 0.1183
_reflns_number_gt 5259
_reflns_number_total 7279
_reflns_threshold_expression >2sigma(I)
_cod_data_source_file ic901462t_si_002_1.cif
_cod_data_source_block cbn31f
_cod_database_code 4303834

loop_
_symmetry_equiv_pos_as_xyz
'x, y, z'
'-x+1/2, -y, z+1/2'
'-x, y+1/2, -z+1/2'
'x+1/2, -y+1/2, -z'
'-x, -y, -z'
'x-1/2, y, -z-1/2'
'x, -y-1/2, z-1/2'
'-x-1/2, y-1/2, z'

loop_
_atom_site_label
_atom_site_type_symbol
_atom_site_fract_x
_atom_site_fract_y
_atom_site_fract_z
_atom_site_U_iso_or_equiv
_atom_site_adp_type
_atom_site_occupancy
_atom_site_symmetry_multiplicity
_atom_site_calc_flag
_atom_site_refinement_flags
_atom_site_disorder_assembly
_atom_site_disorder_group
Cr1 Cr 0.064913(19) 0.86549(2) 0.069955(15) 0.02227(10) Uani 1 1 d . . .
Cr2 Cr 0.0000 1.0000 0.0000 0.01807(11) Uani 1 2 d S . .
N2 N 0.05100(10) 0.98191(11) 0.08637(8) 0.0229(4) Uani 1 1 d . A .
C1 C 0.15848(11) 0.82017(12) 0.12262(9) 0.0200(4) Uani 1 1 d . A .
C2 C 0.17866(12) 0.82393(12) 0.18549(9) 0.0232(4) Uani 1 1 d . . .
C3 C 0.24545(13) 0.78609(13) 0.20735(10) 0.0284(5) Uani 1 1 d . A .
H3A H 0.2560 0.7866 0.2499 0.034 Uiso 1 1 calc R . .
C4 C 0.29621(13) 0.74815(14) 0.16838(11) 0.0310(5) Uani 1 1 d . . .
H4A H 0.3430 0.7258 0.1836 0.037 Uiso 1 1 calc R A .
C5 C 0.27842(12) 0.74288(13) 0.10690(11) 0.0285(5) Uani 1 1 d . A .
H5A H 0.3131 0.7173 0.0795 0.034 Uiso 1 1 calc R . .
C6 C 0.20907(12) 0.77552(12) 0.08561(9) 0.0218(4) Uani 1 1 d . . .
C7 C 0.12694(14) 0.86485(13) 0.23064(9) 0.0279(5) Uani 1 1 d . A .
C8 C 0.15220(17) 0.93582(14) 0.25993(10) 0.0368(6) Uani 1 1 d . . .
C9 C 0.1013(2) 0.97186(17) 0.30188(12) 0.0499(8) Uani 1 1 d . A .
H9A H 0.1168 1.0194 0.3218 0.060 Uiso 1 1 calc R . .
C10 C 0.0293(2) 0.93997(19) 0.31480(12) 0.0547(8) Uani 1 1 d . . .
H10A H -0.0041 0.9661 0.3428 0.066 Uiso 1 1 calc R A .
C11 C 0.00600(18) 0.87074(17) 0.28741(12) 0.0457(7) Uani 1 1 d . A .
H11A H -0.0432 0.8488 0.2973 0.055 Uiso 1 1 calc R . .
C12 C 0.05370(15) 0.83193(15) 0.24510(10) 0.0325(5) Uani 1 1 d . . .
C13 C 0.18520(12) 0.75400(13) 0.02141(10) 0.0231(4) Uani 1 1 d . A .
C14 C 0.20771(13) 0.79941(14) -0.02946(10) 0.0276(5) Uani 1 1 d . . .
C15 C 0.19158(15) 0.77064(16) -0.08812(11) 0.0370(6) Uani 1 1 d . A .
H15A H 0.2073 0.8007 -0.1227 0.044 Uiso 1 1 calc R . .
C16 C 0.15349(17) 0.69978(17) -0.09645(11) 0.0425(6) Uani 1 1 d . . .
H16A H 0.1439 0.6808 -0.1366 0.051 Uiso 1 1 calc R A .
C17 C 0.12908(15) 0.65597(15) -0.04652(12) 0.0361(5) Uani 1 1 d . A .
H17A H 0.1017 0.6076 -0.0527 0.043 Uiso 1 1 calc R . .
C18 C 0.14415(13) 0.68201(13) 0.01292(10) 0.0277(5) Uani 1 1 d . . .
C19 C 0.23120(18) 0.97169(15) 0.24778(12) 0.0439(7) Uani 1 1 d . A .
H19A H 0.2499 0.9504 0.2078 0.053 Uiso 1 1 calc R . .
C20 C 0.2298(2) 1.06270(16) 0.24295(15) 0.0589(9) Uani 1 1 d . . .
H20A H 0.1879 1.0790 0.2154 0.088 Uiso 1 1 calc R A .
H20B H 0.2796 1.0815 0.2269 0.088 Uiso 1 1 calc R . .
H20C H 0.2210 1.0857 0.2835 0.088 Uiso 1 1 calc R . .
C21 C 0.2905(2) 0.9477(2) 0.29656(16) 0.0677(10) Uani 1 1 d . . .
H21A H 0.2955 0.8897 0.2974 0.102 Uiso 1 1 calc R A .
H21B H 0.2730 0.9666 0.3366 0.102 Uiso 1 1 calc R . .
H21C H 0.3410 0.9716 0.2869 0.102 Uiso 1 1 calc R . .
C22 C 0.02675(14) 0.75293(15) 0.21932(11) 0.0329(5) Uani 1 1 d . A .
H22A H 0.0639 0.7375 0.1863 0.039 Uiso 1 1 calc R . .
C23 C -0.05417(16) 0.75766(19) 0.19066(13) 0.0479(7) Uani 1 1 d . . .
H23A H -0.0542 0.7978 0.1582 0.072 Uiso 1 1 calc R A .
H23B H -0.0921 0.7725 0.2220 0.072 Uiso 1 1 calc R . .
H23C H -0.0680 0.7058 0.1734 0.072 Uiso 1 1 calc R . .
C24 C 0.02933(18) 0.68775(17) 0.26833(13) 0.0471(7) Uani 1 1 d . . .
H24A H 0.0827 0.6814 0.2830 0.071 Uiso 1 1 calc R A .
H24B H 0.0112 0.6374 0.2508 0.071 Uiso 1 1 calc R . .
H24C H -0.0043 0.7028 0.3025 0.071 Uiso 1 1 calc R . .
C25 C 0.24935(13) 0.87846(14) -0.02237(11) 0.0300(5) Uani 1 1 d . A .
H25A H 0.2521 0.8911 0.0222 0.036 Uiso 1 1 calc R . .
C26 C 0.33220(18) 0.87364(19) -0.04678(19) 0.0626(10) Uani 1 1 d . . .
H26A H 0.3622 0.8361 -0.0220 0.094 Uiso 1 1 calc R A .
H26B H 0.3564 0.9263 -0.0447 0.094 Uiso 1 1 calc R . .
H26C H 0.3312 0.8554 -0.0893 0.094 Uiso 1 1 calc R . .
C27 C 0.20492(18) 0.94522(16) -0.05374(12) 0.0435(6) Uani 1 1 d . . .
H27A H 0.1522 0.9481 -0.0370 0.065 Uiso 1 1 calc R A .
H27B H 0.2022 0.9347 -0.0977 0.065 Uiso 1 1 calc R . .
H27C H 0.2317 0.9958 -0.0467 0.065 Uiso 1 1 calc R . .
C28 C 0.11662(13) 0.63258(13) 0.06701(11) 0.0287(5) Uani 1 1 d . A .
H28A H 0.1305 0.6627 0.1048 0.034 Uiso 1 1 calc R . .
C29 C 0.1570(2) 0.5529(2) 0.07087(17) 0.0653(10) Uani 1 1 d . . .
H29A H 0.1396 0.5248 0.1076 0.098 Uiso 1 1 calc R A .
H29B H 0.2133 0.5611 0.0729 0.098 Uiso 1 1 calc R . .
H29C H 0.1443 0.5213 0.0346 0.098 Uiso 1 1 calc R . .
C30 C 0.02941(17) 0.6229(2) 0.06688(17) 0.0629(10) Uani 1 1 d . . .
H30A H 0.0129 0.5973 0.1050 0.094 Uiso 1 1 calc R A .
H30B H 0.0139 0.5898 0.0321 0.094 Uiso 1 1 calc R . .
H30C H 0.0048 0.6753 0.0635 0.094 Uiso 1 1 calc R . .
N1 N -0.02505(11) 0.87739(13) 0.00783(9) 0.0232(4) Uani 0.94 1 d PD A 1
C31 C -0.10246(14) 0.86016(14) 0.03239(11) 0.0283(5) Uani 0.94 1 d PD A 1
H31A H -0.1052 0.8041 0.0445 0.043 Uiso 0.94 1 calc PR A 1
H31B H -0.1417 0.8709 0.0010 0.043 Uiso 0.94 1 calc PR A 1
H31C H -0.1122 0.8940 0.0680 0.043 Uiso 0.94 1 calc PR A 1
C32 C -0.0112(2) 0.8246(2) -0.04354(17) 0.0266(8) Uani 0.94 1 d PD A 1
H32A H -0.0149 0.7692 -0.0298 0.040 Uiso 0.94 1 calc PR A 1
H32B H 0.0407 0.8344 -0.0602 0.040 Uiso 0.94 1 calc PR A 1
H32C H -0.0502 0.8344 -0.0753 0.040 Uiso 0.94 1 calc PR A 1
I1 I -0.0337(2) 0.8375(2) -0.0220(2) 0.0328(8) Uani 0.06 1 d P A 2
C33 C -0.00119(13) 0.99942(14) 0.13820(10) 0.0284(5) Uani 1 1 d . . .
H33A H 0.0223 0.9801 0.1761 0.043 Uiso 1 1 calc R A .
H33B H -0.0512 0.9728 0.1318 0.043 Uiso 1 1 calc R . .
H33C H -0.0094 1.0570 0.1411 0.043 Uiso 1 1 calc R . .
C34 C 0.12664(13) 1.01772(13) 0.09917(11) 0.0289(5) Uani 1 1 d . . .
H34A H 0.1493 0.9927 0.1354 0.043 Uiso 1 1 calc R A .
H34B H 0.1202 1.0748 0.1065 0.043 Uiso 1 1 calc R . .
H34C H 0.1611 1.0097 0.0641 0.043 Uiso 1 1 calc R . .

loop_
_atom_site_aniso_label
_atom_site_aniso_U_11
_atom_site_aniso_U_22
_atom_site_aniso_U_33
_atom_site_aniso_U_23
_atom_site_aniso_U_13
_atom_site_aniso_U_12
Cr1 0.02438(17) 0.02275(17) 0.01969(17) 0.00358(13) -0.00684(13) -0.00085(13)
Cr2 0.0176(2) 0.0182(2) 0.0184(2) 0.00142(17) -0.00326(17) 0.00028(17)
N2 0.0230(9) 0.0254(9) 0.0203(8) 0.0019(7) -0.0028(7) 0.0021(7)
C1 0.0212(9) 0.0196(9) 0.0191(9) 0.0025(7) -0.0008(8) 0.0007(8)
C2 0.0270(10) 0.0228(10) 0.0198(10) 0.0020(8) -0.0029(8) 0.0019(8)
C3 0.0326(12) 0.0282(11) 0.0244(10) 0.0013(9) -0.0105(9) 0.0020(9)
C4 0.0242(10) 0.0322(12) 0.0368(12) 0.0009(10) -0.0095(9) 0.0068(9)
C5 0.0232(10) 0.0286(11) 0.0336(12) -0.0028(9) 0.0001(9) 0.0053(9)
C6 0.0215(10) 0.0232(10) 0.0208(10) 0.0019(8) 0.0000(8) 0.0019(8)
C7 0.0394(12) 0.0281(11) 0.0161(9) 0.0023(8) -0.0042(9) 0.0108(10)
C8 0.0589(16) 0.0323(12) 0.0192(11) -0.0009(9) -0.0124(10) 0.0115(11)
C9 0.091(2) 0.0342(14) 0.0246(12) -0.0072(11) -0.0103(14) 0.0173(15)
C10 0.082(2) 0.0530(18) 0.0294(14) 0.0000(13) 0.0127(14) 0.0280(17)
C11 0.0581(17) 0.0500(16) 0.0289(13) 0.0057(12) 0.0173(12) 0.0203(14)
C12 0.0428(13) 0.0378(12) 0.0167(10) 0.0059(9) 0.0031(9) 0.0132(11)
C13 0.0208(10) 0.0269(10) 0.0215(9) -0.0033(8) 0.0014(8) 0.0055(8)
C14 0.0282(11) 0.0317(12) 0.0229(10) -0.0018(9) 0.0044(9) 0.0067(9)
C15 0.0465(14) 0.0425(14) 0.0219(11) -0.0003(10) 0.0057(10) 0.0055(11)
C16 0.0552(16) 0.0479(16) 0.0244(12) -0.0111(11) -0.0008(11) 0.0066(13)
C17 0.0406(13) 0.0327(12) 0.0349(12) -0.0112(10) -0.0027(11) 0.0014(10)
C18 0.0253(11) 0.0288(11) 0.0292(11) -0.0033(9) 0.0002(9) 0.0060(9)
C19 0.0638(18) 0.0322(13) 0.0355(13) -0.0076(11) -0.0248(13) 0.0013(12)
C20 0.089(3) 0.0361(15) 0.0516(17) -0.0069(13) -0.0334(17) -0.0047(15)
C21 0.087(3) 0.0499(18) 0.066(2) -0.0127(16) -0.050(2) 0.0054(17)
C22 0.0337(12) 0.0392(13) 0.0257(11) 0.0063(10) 0.0068(9) 0.0024(10)
C23 0.0403(15) 0.0638(19) 0.0397(15) 0.0115(14) 0.0015(12) 0.0019(13)
C24 0.0552(17) 0.0467(16) 0.0394(15) 0.0140(12) -0.0029(13) 0.0004(14)
C25 0.0300(11) 0.0312(12) 0.0290(11) 0.0036(9) 0.0076(9) 0.0018(9)
C26 0.0421(16) 0.0430(16) 0.103(3) -0.0066(17) 0.0317(18) -0.0011(13)
C27 0.0599(17) 0.0362(14) 0.0343(13) 0.0053(11) -0.0043(12) 0.0075(12)
C28 0.0274(11) 0.0258(11) 0.0330(12) -0.0013(9) -0.0007(9) 0.0007(9)
C29 0.062(2) 0.0559(19) 0.078(2) 0.0263(17) 0.0238(18) 0.0303(16)
C30 0.0311(14) 0.085(2) 0.073(2) 0.0364(19) 0.0009(14) 0.0015(15)
N1 0.0245(9) 0.0220(10) 0.0231(10) 0.0010(9) -0.0037(8) 0.0007(8)
C31 0.0294(12) 0.0258(11) 0.0298(12) 0.0031(10) -0.0048(10) -0.0047(9)
C32 0.0323(19) 0.0194(15) 0.0280(18) -0.0020(13) -0.0127(13) 0.0019(12)
I1 0.043(2) 0.0129(16) 0.042(2) 0.0066(16) -0.0310(17) -0.0080(14)
C33 0.0325(11) 0.0313(11) 0.0215(10) 0.0030(9) 0.0004(9) 0.0067(9)
C34 0.0297(11) 0.0258(11) 0.0311(12) 0.0013(9) -0.0104(9) -0.0012(9)

loop_
_atom_type_symbol
_atom_type_description
_atom_type_scat_dispersion_real
_atom_type_scat_dispersion_imag
_atom_type_scat_source
C C 0.0033 0.0016 'International Tables Vol C Tables 4.2.6.8 and 6.1.1.4'
H H 0.0000 0.0000 'International Tables Vol C Tables 4.2.6.8 and 6.1.1.4'
N N 0.0061 0.0033 'International Tables Vol C Tables 4.2.6.8 and 6.1.1.4'
Cr Cr 0.3209 0.6236 'International Tables Vol C Tables 4.2.6.8 and 6.1.1.4'
I I -0.4742 1.8119 'International Tables Vol C Tables 4.2.6.8 and 6.1.1.4'

loop_
_geom_angle_atom_site_label_1
_geom_angle_atom_site_label_2
_geom_angle_atom_site_label_3
_geom_angle
_geom_angle_site_symmetry_1
_geom_angle_site_symmetry_3
_geom_angle_publ_flag
N2 Cr1 N1 86.21(8) . . ?
N2 Cr1 C1 110.11(7) . . ?
N1 Cr1 C1 163.55(8) . . ?
N2 Cr1 I1 103.36(10) . . ?
N1 Cr1 I1 17.86(9) . . ?
C1 Cr1 I1 145.81(10) . . ?
N2 Cr1 Cr2 45.53(5) . . ?
N1 Cr1 Cr2 45.72(6) . . ?
C1 Cr1 Cr2 147.61(5) . . ?
I1 Cr1 Cr2 60.27(7) . . ?
N2 Cr2 N2 180.00(10) 5_575 . ?
N2 Cr2 N1 82.62(7) 5_575 5_575 ?
N2 Cr2 N1 97.38(7) . 5_575 ?
N2 Cr2 N1 97.38(7) 5_575 . ?
N2 Cr2 N1 82.62(7) . . ?
N1 Cr2 N1 180.00(11) 5_575 . ?
N2 Cr2 I1 95.66(9) 5_575 5_575 ?
N2 Cr2 I1 84.34(9) . 5_575 ?
N1 Cr2 I1 14.44(9) 5_575 5_575 ?
N1 Cr2 I1 165.56(9) . 5_575 ?
N2 Cr2 I1 84.34(9) 5_575 . ?
N2 Cr2 I1 95.66(9) . . ?
N1 Cr2 I1 165.56(9) 5_575 . ?
N1 Cr2 I1 14.44(9) . . ?
I1 Cr2 I1 180.00(17) 5_575 . ?
N2 Cr2 Cr1 42.76(5) 5_575 5_575 ?
N2 Cr2 Cr1 137.24(5) . 5_575 ?
N1 Cr2 Cr1 44.58(5) 5_575 5_575 ?
N1 Cr2 Cr1 135.42(5) . 5_575 ?
I1 Cr2 Cr1 55.04(7) 5_575 5_575 ?
I1 Cr2 Cr1 124.96(7) . 5_575 ?
N2 Cr2 Cr1 137.24(5) 5_575 . ?
N2 Cr2 Cr1 42.76(5) . . ?
N1 Cr2 Cr1 135.42(5) 5_575 . ?
N1 Cr2 Cr1 44.58(5) . . ?
I1 Cr2 Cr1 124.96(7) 5_575 . ?
I1 Cr2 Cr1 55.04(7) . . ?
Cr1 Cr2 Cr1 180.000(11) 5_575 . ?
C34 N2 C33 108.24(17) . . ?
C34 N2 Cr1 109.26(13) . . ?
C33 N2 Cr1 113.90(14) . . ?
C34 N2 Cr2 118.94(14) . . ?
C33 N2 Cr2 114.01(13) . . ?
Cr1 N2 Cr2 91.71(7) . . ?
C6 C1 C2 115.47(18) . . ?
C6 C1 Cr1 110.42(14) . . ?
C2 C1 Cr1 134.09(15) . . ?
C3 C2 C1 120.82(19) . . ?
C3 C2 C7 118.17(18) . . ?
C1 C2 C7 120.94(18) . . ?
C4 C3 C2 121.4(2) . . ?
C4 C3 H3A 119.3 . . ?
C2 C3 H3A 119.3 . . ?
C3 C4 C5 119.4(2) . . ?
C3 C4 H4A 120.3 . . ?
C5 C4 H4A 120.3 . . ?
C4 C5 C6 119.3(2) . . ?
C4 C5 H5A 120.3 . . ?
C6 C5 H5A 120.3 . . ?
C5 C6 C1 123.23(19) . . ?
C5 C6 C13 116.77(18) . . ?
C1 C6 C13 119.72(17) . . ?
C12 C7 C8 120.0(2) . . ?
C12 C7 C2 119.9(2) . . ?
C8 C7 C2 120.0(2) . . ?
C9 C8 C7 117.7(3) . . ?
C9 C8 C19 120.3(2) . . ?
C7 C8 C19 122.0(2) . . ?
C10 C9 C8 121.8(3) . . ?
C10 C9 H9A 119.1 . . ?
C8 C9 H9A 119.1 . . ?
C11 C10 C9 120.3(3) . . ?
C11 C10 H10A 119.9 . . ?
C9 C10 H10A 119.9 . . ?
C10 C11 C12 120.9(3) . . ?
C10 C11 H11A 119.5 . . ?
C12 C11 H11A 119.5 . . ?
C11 C12 C7 119.3(2) . . ?
C11 C12 C22 118.4(2) . . ?
C7 C12 C22 122.2(2) . . ?
C14 C13 C18 119.9(2) . . ?
C14 C13 C6 122.22(19) . . ?
C18 C13 C6 117.65(19) . . ?
C15 C14 C13 119.0(2) . . ?
C15 C14 C25 119.3(2) . . ?
C13 C14 C25 121.7(2) . . ?
C16 C15 C14 121.1(2) . . ?
C16 C15 H15A 119.4 . . ?
C14 C15 H15A 119.4 . . ?
C15 C16 C17 120.2(2) . . ?
C15 C16 H16A 119.9 . . ?
C17 C16 H16A 119.9 . . ?
C16 C17 C18 120.8(2) . . ?
C16 C17 H17A 119.6 . . ?
C18 C17 H17A 119.6 . . ?
C17 C18 C13 118.9(2) . . ?
C17 C18 C28 119.7(2) . . ?
C13 C18 C28 121.38(19) . . ?
C8 C19 C21 111.9(3) . . ?
C8 C19 C20 113.3(3) . . ?
C21 C19 C20 108.7(2) . . ?
C8 C19 H19A 107.6 . . ?
C21 C19 H19A 107.6 . . ?
C20 C19 H19A 107.6 . . ?
C19 C20 H20A 109.5 . . ?
C19 C20 H20B 109.5 . . ?
H20A C20 H20B 109.5 . . ?
C19 C20 H20C 109.5 . . ?
H20A C20 H20C 109.5 . . ?
H20B C20 H20C 109.5 . . ?
C19 C21 H21A 109.5 . . ?
C19 C21 H21B 109.5 . . ?
H21A C21 H21B 109.5 . . ?
C19 C21 H21C 109.5 . . ?
H21A C21 H21C 109.5 . . ?
H21B C21 H21C 109.5 . . ?
C12 C22 C23 112.7(2) . . ?
C12 C22 C24 110.9(2) . . ?
C23 C22 C24 110.5(2) . . ?
C12 C22 H22A 107.5 . . ?
C23 C22 H22A 107.5 . . ?
C24 C22 H22A 107.5 . . ?
C22 C23 H23A 109.5 . . ?
C22 C23 H23B 109.5 . . ?
H23A C23 H23B 109.5 . . ?
C22 C23 H23C 109.5 . . ?
H23A C23 H23C 109.5 . . ?
H23B C23 H23C 109.5 . . ?
C22 C24 H24A 109.5 . . ?
C22 C24 H24B 109.5 . . ?
H24A C24 H24B 109.5 . . ?
C22 C24 H24C 109.5 . . ?
H24A C24 H24C 109.5 . . ?
H24B C24 H24C 109.5 . . ?
C14 C25 C27 111.2(2) . . ?
C14 C25 C26 111.1(2) . . ?
C27 C25 C26 110.6(2) . . ?
C14 C25 H25A 107.9 . . ?
C27 C25 H25A 107.9 . . ?
C26 C25 H25A 107.9 . . ?
C25 C26 H26A 109.5 . . ?
C25 C26 H26B 109.5 . . ?
H26A C26 H26B 109.5 . . ?
C25 C26 H26C 109.5 . . ?
H26A C26 H26C 109.5 . . ?
H26B C26 H26C 109.5 . . ?
C25 C27 H27A 109.5 . . ?
C25 C27 H27B 109.5 . . ?
H27A C27 H27B 109.5 . . ?
C25 C27 H27C 109.5 . . ?
H27A C27 H27C 109.5 . . ?
H27B C27 H27C 109.5 . . ?
C30 C28 C29 111.2(3) . . ?
C30 C28 C18 111.5(2) . . ?
C29 C28 C18 112.6(2) . . ?
C30 C28 H28A 107.1 . . ?
C29 C28 H28A 107.1 . . ?
C18 C28 H28A 107.1 . . ?
C28 C29 H29A 109.5 . . ?
C28 C29 H29B 109.5 . . ?
H29A C29 H29B 109.5 . . ?
C28 C29 H29C 109.5 . . ?
H29A C29 H29C 109.5 . . ?
H29B C29 H29C 109.5 . . ?
C28 C30 H30A 109.5 . . ?
C28 C30 H30B 109.5 . . ?
H30A C30 H30B 109.5 . . ?
C28 C30 H30C 109.5 . . ?
H30A C30 H30C 109.5 . . ?
H30B C30 H30C 109.5 . . ?
C32 N1 C31 108.2(2) . . ?
C32 N1 Cr1 109.07(18) . . ?
C31 N1 Cr1 114.85(14) . . ?
C32 N1 Cr2 120.03(19) . . ?
C31 N1 Cr2 114.09(15) . . ?
Cr1 N1 Cr2 89.70(9) . . ?
Cr1 I1 Cr2 64.69(8) . . ?
N2 C33 H33A 109.5 . . ?
N2 C33 H33B 109.5 . . ?
H33A C33 H33B 109.5 . . ?
N2 C33 H33C 109.5 . . ?
H33A C33 H33C 109.5 . . ?
H33B C33 H33C 109.5 . . ?
N2 C34 H34A 109.5 . . ?
N2 C34 H34B 109.5 . . ?
H34A C34 H34B 109.5 . . ?
N2 C34 H34C 109.5 . . ?
H34A C34 H34C 109.5 . . ?
H34B C34 H34C 109.5 . . ?

loop_
_geom_bond_atom_site_label_1
_geom_bond_atom_site_label_2
_geom_bond_distance
_geom_bond_site_symmetry_2
_geom_bond_publ_flag
Cr1 N2 2.0047(18) . ?
Cr1 N1 2.072(2) . ?
Cr1 C1 2.123(2) . ?
Cr1 I1 2.676(4) . ?
Cr1 Cr2 2.9515(3) . ?
Cr2 N2 2.1072(17) 5_575 ?
Cr2 N2 2.1072(17) . ?
Cr2 N1 2.113(2) 5_575 ?
Cr2 N1 2.113(2) . ?
Cr2 I1 2.835(4) 5_575 ?
Cr2 I1 2.835(4) . ?
Cr2 Cr1 2.9515(3) 5_575 ?
N2 C34 1.462(3) . ?
N2 C33 1.477(3) . ?
C1 C6 1.407(3) . ?
C1 C2 1.421(3) . ?
C2 C3 1.399(3) . ?
C2 C7 1.498(3) . ?
C3 C4 1.378(3) . ?
C3 H3A 0.9500 . ?
C4 C5 1.383(3) . ?
C4 H4A 0.9500 . ?
C5 C6 1.395(3) . ?
C5 H5A 0.9500 . ?
C6 C13 1.508(3) . ?
C7 C12 1.414(4) . ?
C7 C8 1.423(3) . ?
C8 C9 1.407(4) . ?
C8 C19 1.512(4) . ?
C9 C10 1.379(5) . ?
C9 H9A 0.9500 . ?
C10 C11 1.370(4) . ?
C10 H10A 0.9500 . ?
C11 C12 1.400(3) . ?
C11 H11A 0.9500 . ?
C12 C22 1.516(4) . ?
C13 C14 1.405(3) . ?
C13 C18 1.414(3) . ?
C14 C15 1.400(3) . ?
C14 C25 1.518(3) . ?
C15 C16 1.372(4) . ?
C15 H15A 0.9500 . ?
C16 C17 1.384(4) . ?
C16 H16A 0.9500 . ?
C17 C18 1.397(3) . ?
C17 H17A 0.9500 . ?
C18 C28 1.522(3) . ?
C19 C21 1.532(4) . ?
C19 C20 1.534(4) . ?
C19 H19A 1.0000 . ?
C20 H20A 0.9800 . ?
C20 H20B 0.9800 . ?
C20 H20C 0.9800 . ?
C21 H21A 0.9800 . ?
C21 H21B 0.9800 . ?
C21 H21C 0.9800 . ?
C22 C23 1.531(4) . ?
C22 C24 1.534(3) . ?
C22 H22A 1.0000 . ?
C23 H23A 0.9800 . ?
C23 H23B 0.9800 . ?
C23 H23C 0.9800 . ?
C24 H24A 0.9800 . ?
C24 H24B 0.9800 . ?
C24 H24C 0.9800 . ?
C25 C27 1.522(3) . ?
C25 C26 1.526(3) . ?
C25 H25A 1.0000 . ?
C26 H26A 0.9800 . ?
C26 H26B 0.9800 . ?
C26 H26C 0.9800 . ?
C27 H27A 0.9800 . ?
C27 H27B 0.9800 . ?
C27 H27C 0.9800 . ?
C28 C30 1.511(4) . ?
C28 C29 1.512(4) . ?
C28 H28A 1.0000 . ?
C29 H29A 0.9800 . ?
C29 H29B 0.9800 . ?
C29 H29C 0.9800 . ?
C30 H30A 0.9800 . ?
C30 H30B 0.9800 . ?
C30 H30C 0.9800 . ?
N1 C32 1.453(3) . ?
N1 C31 1.467(3) . ?
C31 H31A 0.9800 . ?
C31 H31B 0.9800 . ?
C31 H31C 0.9800 . ?
C32 H32A 0.9800 . ?
C32 H32B 0.9800 . ?
C32 H32C 0.9800 . ?
C33 H33A 0.9800 . ?
C33 H33B 0.9800 . ?
C33 H33C 0.9800 . ?
C34 H34A 0.9800 . ?
C34 H34B 0.9800 . ?
C34 H34C 0.9800 . ?
